data_1510513
loop_
_publ_author_name
'Gschneidner, K.A.jr.'
'McMasters, O.D.'

_publ_section_title
;
 Samarium-gold and dysprosium-gold alloy systems
;
_journal_name_full 'Journal of the Less-Common Metals'
_journal_page_first 325
_journal_page_last 342
_journal_paper_doi 10.1016/0022-5088(73)90144-6
_journal_volume 30
_journal_year 1973
_chemical_formula_sum 'Au3 Sm'
_space_group_IT_number 59
_symmetry_space_group_name_Hall 'P 2 2ab -1ab'
_symmetry_space_group_name_H-M 'P m m n :1'
_cell_angle_alpha 90
_cell_angle_beta 90
_cell_angle_gamma 90
_cell_formula_units_Z 2
_cell_length_a 6.397
_cell_length_b 4.966
_cell_length_c 5.068
_cell_volume 160.998
_citation_journal_id_ASTM JCOMAH
_cod_data_source_file gold_612.cif
_cod_data_source_block Au3Sm1
_cod_original_cell_volume 160.9977
_cod_original_sg_symbol_Hall '-P 2ab 2a (x-1/4,y-1/4,z)'
_cod_original_formula_sum 'Au3 Sm1'
_cod_database_code 1510513

loop_
_symmetry_equiv_pos_as_xyz
x,y,z
-x,-y,z
x+1/2,-y+1/2,-z
-x+1/2,y+1/2,-z
-x+1/2,-y+1/2,-z
x+1/2,y+1/2,-z
-x,y,z
x,-y,z

loop_
_atom_site_label
_atom_site_type_symbol
_atom_site_fract_x
_atom_site_fract_y
_atom_site_fract_z
_atom_site_occupancy
_atom_site_U_iso_or_equiv
Sm1 Sm 0 0 0.655 1 0.0
Au1 Au 0 0.5 0.345 1 0.0
Au2 Au 0.25 0 0.155 1 0.0
